data_4068212
loop_
_publ_author_name
'Shaw, Bryan K.'
'Patrick, Brian O.'
'Fryzuk, Michael D.'

_publ_section_title
;
 Thermal Rearrangement via P--C Bond Cleavage of a Tridentate
 Diphosphine--N-Heterocyclic Carbene Ligand System Coordinated to Rhodium
;
_journal_issue 3
_journal_name_full Organometallics
_journal_page_first 783
_journal_paper_doi 10.1021/om201233e
_journal_volume 31
_journal_year 2012
_chemical_formula_sum 'C65.75 H86 N4 O P4 Rh2'
_chemical_formula_weight 1278.09
_chemical_name_systematic
;
 ?
;
_space_group_IT_number 15
_symmetry_cell_setting monoclinic
_symmetry_space_group_name_Hall '-C 2yc'
_symmetry_space_group_name_H-M 'C 1 2/c 1'
_atom_sites_solution_hydrogens geom
_atom_sites_solution_primary direct
_atom_sites_solution_secondary difmap
_audit_creation_method SHELXL-97
_cell_angle_alpha 90.000(5)
_cell_angle_beta 115.799(5)
_cell_angle_gamma 90.000(5)
_cell_formula_units_Z 4
_cell_length_a 29.629(5)
_cell_length_b 8.564(5)
_cell_length_c 27.107(5)
_cell_measurement_reflns_used 9852
_cell_measurement_temperature 173(2)
_cell_measurement_theta_max 29.57
_cell_measurement_theta_min 1.70
_cell_volume 6193(4)
_computing_structure_refinement 'SHELXL-97 (Sheldrick, 1997)'
_diffrn_ambient_temperature 173(2)
_diffrn_measured_fraction_theta_full 0.987
_diffrn_measured_fraction_theta_max 0.987
_diffrn_measurement_device_type 'Bruker X8 Apex 2'
_diffrn_measurement_method 'area detector'
_diffrn_radiation_monochromator graphite
_diffrn_radiation_source 'fine-focus sealed tube'
_diffrn_radiation_type MoK\a
_diffrn_radiation_wavelength 0.71069
_diffrn_reflns_av_R_equivalents 0.0785
_diffrn_reflns_av_sigmaI/netI 0.0747
_diffrn_reflns_limit_h_max 40
_diffrn_reflns_limit_h_min -40
_diffrn_reflns_limit_k_max 11
_diffrn_reflns_limit_k_min -11
_diffrn_reflns_limit_l_max 36
_diffrn_reflns_limit_l_min -37
_diffrn_reflns_number 43466
_diffrn_reflns_theta_full 29.57
_diffrn_reflns_theta_max 29.57
_diffrn_reflns_theta_min 1.70
_exptl_absorpt_coefficient_mu 0.681
_exptl_absorpt_correction_T_max 0.9342
_exptl_absorpt_correction_T_min 0.7036
_exptl_absorpt_correction_type multi-scan
_exptl_absorpt_process_details SADABS,Sheldrick(2008)
_exptl_crystal_colour grey
_exptl_crystal_density_diffrn 1.371
_exptl_crystal_density_method 'not measured'
_exptl_crystal_description prism
_exptl_crystal_F_000 2666
_exptl_crystal_size_max 0.30
_exptl_crystal_size_mid 0.20
_exptl_crystal_size_min 0.10
_refine_diff_density_max 2.586
_refine_diff_density_min -1.197
_refine_diff_density_rms 0.116
_refine_ls_extinction_method none
_refine_ls_goodness_of_fit_ref 1.017
_refine_ls_hydrogen_treatment constr
_refine_ls_matrix_type full
_refine_ls_number_parameters 348
_refine_ls_number_reflns 8575
_refine_ls_number_restraints 0
_refine_ls_restrained_S_all 1.017
_refine_ls_R_factor_all 0.0822
_refine_ls_R_factor_gt 0.0453
_refine_ls_shift/su_max 0.095
_refine_ls_shift/su_mean 0.002
_refine_ls_structure_factor_coef Fsqd
_refine_ls_weighting_details 'calc w=1/[\s^2^(Fo^2^)+(0.0477P)^2^+6.0316P] where P=(Fo^2^+2Fc^2^)/3'
_refine_ls_weighting_scheme calc
_refine_ls_wR_factor_gt 0.0954
_refine_ls_wR_factor_ref 0.1068
_reflns_number_gt 5846
_reflns_number_total 8575
_reflns_threshold_expression >2sigma(I)
_cod_data_source_file om201233e_si_004.cif
_cod_data_source_block m790_0m
_cod_original_sg_symbol_H-M C2/c
_cod_database_code 4068212

loop_
_symmetry_equiv_pos_as_xyz
'x, y, z'
'-x, y, -z+1/2'
'x+1/2, y+1/2, z'
'-x+1/2, y+1/2, -z+1/2'
'-x, -y, -z'
'x, -y, z-1/2'
'-x+1/2, -y+1/2, -z'
'x+1/2, -y+1/2, z-1/2'

loop_
_atom_site_label
_atom_site_type_symbol
_atom_site_fract_x
_atom_site_fract_y
_atom_site_fract_z
_atom_site_U_iso_or_equiv
_atom_site_adp_type
_atom_site_occupancy
_atom_site_symmetry_multiplicity
_atom_site_calc_flag
_atom_site_refinement_flags
_atom_site_disorder_group
Rh1 Rh 0.155878(9) 0.29525(3) 0.632898(9) 0.01365(7) Uani 1 1 d . .
P1 P 0.11038(3) 0.19997(10) 0.54424(3) 0.01651(16) Uani 1 1 d . .
P2 P 0.10127(3) 0.26637(9) 0.67006(3) 0.01441(17) Uani 1 1 d . .
N1 N 0.22743(10) 0.5349(3) 0.68109(10) 0.0174(6) Uiso 1 1 d . .
O01 O 0.0000 0.0129(4) 0.7500 0.0347(9) Uani 1 2 d S .
N2 N 0.18543(10) 0.5286(3) 0.73002(10) 0.0167(5) Uiso 1 1 d . .
C16 C 0.15948(12) 0.4706(4) 0.75876(13) 0.0181(7) Uani 1 1 d . .
C15 C 0.15814(14) -0.0892(4) 0.58070(14) 0.0280(8) Uani 1 1 d . .
H9A H 0.1351 -0.1206 0.5961 0.042 Uiso 1 1 calc R .
H9B H 0.1852 -0.0257 0.6075 0.042 Uiso 1 1 calc R .
H9C H 0.1724 -0.1825 0.5719 0.042 Uiso 1 1 calc R .
C3 C 0.22342(12) 0.6533(4) 0.75490(13) 0.0187(7) Uani 1 1 d . .
H10A H 0.2502 0.6194 0.7905 0.022 Uiso 1 1 calc R .
H10B H 0.2079 0.7500 0.7604 0.022 Uiso 1 1 calc R .
C11 C 0.05094(13) 0.5405(4) 0.62706(15) 0.0262(8) Uani 1 1 d . .
H11A H 0.0195 0.5938 0.6040 0.039 Uiso 1 1 calc R .
H11B H 0.0738 0.5466 0.6097 0.039 Uiso 1 1 calc R .
H11C H 0.0664 0.5909 0.6631 0.039 Uiso 1 1 calc R .
C12 C 0.00276(13) 0.3566(5) 0.65870(16) 0.0301(8) Uani 1 1 d . .
H12A H 0.0163 0.4099 0.6942 0.045 Uiso 1 1 calc R .
H12B H -0.0030 0.2463 0.6637 0.045 Uiso 1 1 calc R .
H12C H -0.0290 0.4055 0.6340 0.045 Uiso 1 1 calc R .
C21 C 0.12344(12) 0.3506(4) 0.73937(12) 0.0162(6) Uani 1 1 d . .
C25 C 0.08290(12) 0.0660(3) 0.68105(12) 0.0160(6) Uani 1 1 d . .
H14 H 0.0633 0.0751 0.7031 0.019 Uiso 1 1 calc R .
C20 C 0.10204(12) 0.3006(4) 0.77391(13) 0.0213(7) Uani 1 1 d . .
H15 H 0.0777 0.2197 0.7615 0.026 Uiso 1 1 calc R .
C9 C 0.21662(12) 0.3422(4) 0.61496(12) 0.0169(6) Uani 1 1 d . .
C7 C 0.27904(12) 0.3264(4) 0.57807(13) 0.0218(7) Uani 1 1 d . .
H17 H 0.2916 0.2719 0.5562 0.026 Uiso 1 1 calc R .
C19 C 0.11503(13) 0.3641(4) 0.82510(14) 0.0257(8) Uani 1 1 d . .
H18 H 0.1007 0.3253 0.8479 0.031 Uiso 1 1 calc R .
C5 C 0.28438(12) 0.5388(4) 0.63795(13) 0.0215(7) Uani 1 1 d . .
H19 H 0.2998 0.6321 0.6566 0.026 Uiso 1 1 calc R .
C13 C 0.12973(12) 0.0059(4) 0.52874(13) 0.0198(7) Uani 1 1 d . .
H20 H 0.1543 0.0280 0.5135 0.024 Uiso 1 1 calc R .
C27 C 0.12959(12) -0.0312(4) 0.71387(13) 0.0230(7) Uani 1 1 d . .
H21A H 0.1197 -0.1384 0.7172 0.035 Uiso 1 1 calc R .
H21B H 0.1478 0.0142 0.7505 0.035 Uiso 1 1 calc R .
H21C H 0.1513 -0.0319 0.6950 0.035 Uiso 1 1 calc R .
C1 C 0.19150(11) 0.4544(4) 0.68859(12) 0.0151(6) Uani 1 1 d . .
C23 C 0.04020(12) 0.3695(4) 0.63389(13) 0.0199(7) Uani 1 1 d . .
H23 H 0.0235 0.3238 0.5962 0.024 Uiso 1 1 calc R .
C4 C 0.24370(12) 0.4758(4) 0.64332(12) 0.0161(6) Uani 1 1 d . .
C2 C 0.24382(12) 0.6778(4) 0.71293(13) 0.0202(7) Uani 1 1 d . .
H25A H 0.2290 0.7713 0.6901 0.024 Uiso 1 1 calc R .
H25B H 0.2808 0.6871 0.7306 0.024 Uiso 1 1 calc R .
C6 C 0.30223(12) 0.4623(4) 0.60464(13) 0.0234(7) Uani 1 1 d . .
H26 H 0.3301 0.5030 0.6002 0.028 Uiso 1 1 calc R .
C8 C 0.23734(12) 0.2692(4) 0.58330(12) 0.0188(7) Uani 1 1 d . .
H27 H 0.2222 0.1759 0.5644 0.023 Uiso 1 1 calc R .
C17 C 0.17123(12) 0.5369(4) 0.81038(13) 0.0234(7) Uani 1 1 d . .
H28 H 0.1950 0.6194 0.8233 0.028 Uiso 1 1 calc R .
C18 C 0.14916(13) 0.4849(4) 0.84253(14) 0.0280(8) Uani 1 1 d . .
H29 H 0.1575 0.5326 0.8771 0.034 Uiso 1 1 calc R .
C120 C 0.09869(18) 0.4927(4) 0.49689(16) 0.0409(11) Uani 1 1 d . .
H30A H 0.1048 0.5632 0.4719 0.061 Uiso 1 1 calc R .
H30B H 0.1163 0.5319 0.5345 0.061 Uiso 1 1 calc R .
H30C H 0.0626 0.4878 0.4865 0.061 Uiso 1 1 calc R .
C110 C 0.09541(14) 0.2713(5) 0.43409(14) 0.0305(8) Uani 1 1 d . .
H31A H 0.0592 0.2567 0.4209 0.046 Uiso 1 1 calc R .
H31B H 0.1110 0.1716 0.4325 0.046 Uiso 1 1 calc R .
H31C H 0.1017 0.3481 0.4110 0.046 Uiso 1 1 calc R .
C32 C 0.03683(17) -0.0828(5) 0.79202(16) 0.0387(10) Uani 1 1 d . .
C10 C 0.11795(13) 0.3300(4) 0.49341(13) 0.0239(7) Uani 1 1 d . .
H33 H 0.1548 0.3406 0.5053 0.029 Uiso 1 1 calc R .
C26 C 0.04984(13) -0.0152(4) 0.62717(13) 0.0221(7) Uani 1 1 d . .
H34A H 0.0686 -0.0282 0.6053 0.033 Uiso 1 1 calc R .
H34B H 0.0199 0.0484 0.6067 0.033 Uiso 1 1 calc R .
H34C H 0.0397 -0.1178 0.6348 0.033 Uiso 1 1 calc R .
C14 C 0.08818(14) -0.0909(5) 0.48551(17) 0.0374(10) Uani 1 1 d . .
H35A H 0.1028 -0.1818 0.4759 0.056 Uiso 1 1 calc R .
H35B H 0.0701 -0.0270 0.4528 0.056 Uiso 1 1 calc R .
H35C H 0.0649 -0.1261 0.5001 0.056 Uiso 1 1 calc R .
C28 C 0.04137(12) 0.1935(4) 0.51233(14) 0.0248(7) Uani 1 1 d . .
H37A H 0.0289 0.1689 0.4733 0.037 Uiso 1 1 calc R .
H37B H 0.0283 0.2952 0.5165 0.037 Uiso 1 1 calc R .
H37C H 0.0302 0.1129 0.5302 0.037 Uiso 1 1 calc R .
C201 C 0.24884(15) 0.8638(5) 0.52639(15) 0.0306(8) Uani 1 1 d . .
C200 C 0.1998(2) 0.8002(7) 0.49307(19) 0.0620(16) Uani 1 1 d . .
C44 C 0.0277(7) -0.2497(8) 0.7717(6) 0.070(5) Uani 0.84(5) 1 d P 1
C88 C 0.0093(17) -0.245(3) 0.7797(10) 0.013(11) Uiso 0.16(5) 1 d P 2
C399 C 0.2909(3) 0.8319(9) 0.5109(3) 0.074(3) Uiso 0.912(17) 1 d P 2

loop_
_atom_site_aniso_label
_atom_site_aniso_U_11
_atom_site_aniso_U_22
_atom_site_aniso_U_33
_atom_site_aniso_U_23
_atom_site_aniso_U_13
_atom_site_aniso_U_12
Rh1 0.01259(12) 0.01569(12) 0.01223(11) -0.00156(11) 0.00500(9) -0.00099(10)
P1 0.0155(4) 0.0178(4) 0.0151(4) -0.0028(3) 0.0057(3) -0.0014(3)
P2 0.0125(4) 0.0164(4) 0.0142(4) -0.0011(3) 0.0056(3) -0.0004(3)
O01 0.044(2) 0.032(2) 0.030(2) 0.000 0.0177(18) 0.000
C16 0.0153(16) 0.0221(16) 0.0175(15) -0.0029(13) 0.0077(13) 0.0025(12)
C15 0.035(2) 0.0221(18) 0.0295(19) 0.0017(15) 0.0165(17) 0.0059(15)
C3 0.0142(15) 0.0183(15) 0.0223(17) -0.0051(13) 0.0067(13) -0.0024(12)
C11 0.0194(18) 0.0215(17) 0.035(2) 0.0038(15) 0.0097(16) 0.0033(14)
C12 0.0197(18) 0.034(2) 0.039(2) 0.0041(17) 0.0150(17) 0.0077(15)
C21 0.0157(15) 0.0187(15) 0.0156(15) -0.0023(12) 0.0080(13) 0.0024(12)
C25 0.0164(15) 0.0160(15) 0.0164(15) 0.0004(12) 0.0077(13) 0.0002(12)
C20 0.0195(16) 0.0243(16) 0.0218(16) -0.0022(15) 0.0106(13) 0.0002(14)
C9 0.0134(15) 0.0212(16) 0.0149(15) 0.0016(12) 0.0050(13) -0.0002(12)
C7 0.0193(17) 0.0301(19) 0.0165(15) 0.0035(14) 0.0082(13) 0.0038(14)
C19 0.0249(18) 0.035(2) 0.0232(17) -0.0038(15) 0.0163(15) 0.0016(15)
C5 0.0205(17) 0.0258(18) 0.0137(15) 0.0017(13) 0.0032(14) -0.0053(14)
C13 0.0187(17) 0.0203(16) 0.0204(16) -0.0043(13) 0.0084(14) -0.0007(13)
C27 0.0232(18) 0.0221(17) 0.0194(16) 0.0031(14) 0.0051(14) 0.0029(14)
C1 0.0123(15) 0.0172(15) 0.0127(14) 0.0039(12) 0.0026(12) 0.0035(12)
C23 0.0165(16) 0.0191(16) 0.0214(16) 0.0000(13) 0.0058(14) 0.0001(13)
C4 0.0151(15) 0.0212(16) 0.0099(14) 0.0029(12) 0.0034(12) 0.0006(12)
C2 0.0189(16) 0.0182(16) 0.0203(16) -0.0030(13) 0.0054(13) -0.0043(12)
C6 0.0156(17) 0.036(2) 0.0185(16) 0.0072(15) 0.0075(14) -0.0025(14)
C8 0.0174(16) 0.0235(17) 0.0128(14) 0.0016(13) 0.0040(12) 0.0006(13)
C17 0.0178(17) 0.0296(18) 0.0220(17) -0.0099(15) 0.0079(14) -0.0004(14)
C18 0.0254(19) 0.040(2) 0.0216(18) -0.0111(16) 0.0133(15) -0.0016(16)
C120 0.059(3) 0.025(2) 0.031(2) 0.0039(17) 0.011(2) -0.0012(19)
C110 0.0262(19) 0.046(2) 0.0178(17) 0.0045(16) 0.0083(15) 0.0013(17)
C32 0.047(3) 0.034(2) 0.031(2) 0.0072(18) 0.0135(19) 0.0017(19)
C10 0.0237(18) 0.0256(18) 0.0184(16) 0.0033(14) 0.0054(14) -0.0022(14)
C26 0.0244(18) 0.0174(16) 0.0224(17) -0.0002(14) 0.0081(15) -0.0040(13)
C14 0.029(2) 0.029(2) 0.045(2) -0.0175(18) 0.0081(19) 0.0002(16)
C28 0.0221(17) 0.0298(18) 0.0221(16) -0.0014(15) 0.0094(14) -0.0010(15)
C201 0.033(2) 0.036(2) 0.030(2) -0.0079(17) 0.0207(17) -0.0033(17)
C200 0.073(4) 0.083(4) 0.034(2) -0.001(3) 0.027(2) -0.036(3)
C44 0.052(7) 0.041(3) 0.087(6) -0.004(3) 0.002(6) -0.002(3)

loop_
_atom_type_symbol
_atom_type_description
_atom_type_scat_dispersion_real
_atom_type_scat_dispersion_imag
_atom_type_scat_source
C C 0.0033 0.0016 'International Tables Vol C Tables 4.2.6.8 and 6.1.1.4'
H H 0.0000 0.0000 'International Tables Vol C Tables 4.2.6.8 and 6.1.1.4'
N N 0.0061 0.0033 'International Tables Vol C Tables 4.2.6.8 and 6.1.1.4'
P P 0.1023 0.0942 'International Tables Vol C Tables 4.2.6.8 and 6.1.1.4'
Rh Rh -1.1178 0.9187 'International Tables Vol C Tables 4.2.6.8 and 6.1.1.4'
O O 0.0106 0.0060 'International Tables Vol C Tables 4.2.6.8 and 6.1.1.4'

loop_
_geom_angle_atom_site_label_1
_geom_angle_atom_site_label_2
_geom_angle_atom_site_label_3
_geom_angle
_geom_angle_site_symmetry_1
_geom_angle_site_symmetry_3
C1 Rh1 C9 79.45(13) . .
C1 Rh1 P2 89.01(9) . .
C9 Rh1 P2 167.66(9) . .
C1 Rh1 P1 155.57(9) . .
C9 Rh1 P1 89.87(9) . .
P2 Rh1 P1 102.48(3) . .
C28 P1 C10 97.89(16) . .
C28 P1 C13 104.75(16) . .
C10 P1 C13 102.64(15) . .
C28 P1 Rh1 121.34(11) . .
C10 P1 Rh1 110.61(11) . .
C13 P1 Rh1 116.59(11) . .
C21 P2 C23 100.61(15) . .
C21 P2 C25 101.33(14) . .
C23 P2 C25 103.67(15) . .
C21 P2 Rh1 113.83(11) . .
C23 P2 Rh1 115.67(11) . .
C25 P2 Rh1 119.18(10) . .
C1 N1 C4 117.9(3) . .
C1 N1 C2 114.8(3) . .
C4 N1 C2 127.2(3) . .
C32 O01 C32 110.7(4) 2_556 .
C1 N2 C16 126.2(3) . .
C1 N2 C3 111.3(3) . .
C16 N2 C3 119.5(3) . .
N2 C16 C17 116.9(3) . .
N2 C16 C21 124.1(3) . .
C17 C16 C21 119.0(3) . .
C13 C15 H9A 109.5 . .
C13 C15 H9B 109.5 . .
H9A C15 H9B 109.5 . .
C13 C15 H9C 109.5 . .
H9A C15 H9C 109.5 . .
H9B C15 H9C 109.5 . .
N2 C3 C2 103.3(2) . .
N2 C3 H10A 111.1 . .
C2 C3 H10A 111.1 . .
N2 C3 H10B 111.1 . .
C2 C3 H10B 111.1 . .
H10A C3 H10B 109.1 . .
C23 C11 H11A 109.5 . .
C23 C11 H11B 109.5 . .
H11A C11 H11B 109.5 . .
C23 C11 H11C 109.5 . .
H11A C11 H11C 109.5 . .
H11B C11 H11C 109.5 . .
C23 C12 H12A 109.5 . .
C23 C12 H12B 109.5 . .
H12A C12 H12B 109.5 . .
C23 C12 H12C 109.5 . .
H12A C12 H12C 109.5 . .
H12B C12 H12C 109.5 . .
C20 C21 C16 117.5(3) . .
C20 C21 P2 119.6(2) . .
C16 C21 P2 122.7(2) . .
C27 C25 C26 110.5(3) . .
C27 C25 P2 110.0(2) . .
C26 C25 P2 112.1(2) . .
C27 C25 H14 108.0 . .
C26 C25 H14 108.0 . .
P2 C25 H14 108.0 . .
C19 C20 C21 122.7(3) . .
C19 C20 H15 118.7 . .
C21 C20 H15 118.7 . .
C8 C9 C4 113.4(3) . .
C8 C9 Rh1 134.9(2) . .
C4 C9 Rh1 111.7(2) . .
C6 C7 C8 120.3(3) . .
C6 C7 H17 119.8 . .
C8 C7 H17 119.8 . .
C18 C19 C20 118.8(3) . .
C18 C19 H18 120.6 . .
C20 C19 H18 120.6 . .
C4 C5 C6 118.6(3) . .
C4 C5 H19 120.7 . .
C6 C5 H19 120.7 . .
C15 C13 C14 110.9(3) . .
C15 C13 P1 111.6(2) . .
C14 C13 P1 115.7(2) . .
C15 C13 H20 106.0 . .
C14 C13 H20 106.0 . .
P1 C13 H20 106.0 . .
C25 C27 H21A 109.5 . .
C25 C27 H21B 109.5 . .
H21A C27 H21B 109.5 . .
C25 C27 H21C 109.5 . .
H21A C27 H21C 109.5 . .
H21B C27 H21C 109.5 . .
N1 C1 N2 106.2(3) . .
N1 C1 Rh1 115.6(2) . .
N2 C1 Rh1 137.2(2) . .
C11 C23 C12 110.6(3) . .
C11 C23 P2 108.2(2) . .
C12 C23 P2 117.3(2) . .
C11 C23 H23 106.7 . .
C12 C23 H23 106.7 . .
P2 C23 H23 106.7 . .
C5 C4 N1 121.9(3) . .
C5 C4 C9 124.8(3) . .
N1 C4 C9 113.2(3) . .
N1 C2 C3 100.9(2) . .
N1 C2 H25A 111.6 . .
C3 C2 H25A 111.6 . .
N1 C2 H25B 111.6 . .
C3 C2 H25B 111.6 . .
H25A C2 H25B 109.4 . .
C7 C6 C5 119.4(3) . .
C7 C6 H26 120.3 . .
C5 C6 H26 120.3 . .
C7 C8 C9 123.4(3) . .
C7 C8 H27 118.3 . .
C9 C8 H27 118.3 . .
C18 C17 C16 121.4(3) . .
C18 C17 H28 119.3 . .
C16 C17 H28 119.3 . .
C17 C18 C19 120.5(3) . .
C17 C18 H29 119.8 . .
C19 C18 H29 119.8 . .
C10 C120 H30A 109.5 . .
C10 C120 H30B 109.5 . .
H30A C120 H30B 109.5 . .
C10 C120 H30C 109.5 . .
H30A C120 H30C 109.5 . .
H30B C120 H30C 109.5 . .
C10 C110 H31A 109.5 . .
C10 C110 H31B 109.5 . .
H31A C110 H31B 109.5 . .
C10 C110 H31C 109.5 . .
H31A C110 H31C 109.5 . .
H31B C110 H31C 109.5 . .
O01 C32 C44 107.2(4) . .
O01 C32 C88 100.9(13) . .
C44 C32 C88 25.1(8) . .
C120 C10 C110 111.2(3) . .
C120 C10 P1 109.4(3) . .
C110 C10 P1 116.3(2) . .
C120 C10 H33 106.5 . .
C110 C10 H33 106.5 . .
P1 C10 H33 106.5 . .
C25 C26 H34A 109.5 . .
C25 C26 H34B 109.5 . .
H34A C26 H34B 109.5 . .
C25 C26 H34C 109.5 . .
H34A C26 H34C 109.5 . .
H34B C26 H34C 109.5 . .
C13 C14 H35A 109.5 . .
C13 C14 H35B 109.5 . .
H35A C14 H35B 109.5 . .
C13 C14 H35C 109.5 . .
H35A C14 H35C 109.5 . .
H35B C14 H35C 109.5 . .
P1 C28 H37A 109.5 . .
P1 C28 H37B 109.5 . .
H37A C28 H37B 109.5 . .
P1 C28 H37C 109.5 . .
H37A C28 H37C 109.5 . .
H37B C28 H37C 109.5 . .
C200 C201 C399 119.2(4) . .
C399 C200 C201 102.1(6) 7_566 .
C32 C44 C44 103.8(9) . 2_556
C88 C88 C32 98.4(18) 2_556 .
C200 C399 C201 117.0(6) 7_566 .

loop_
_geom_bond_atom_site_label_1
_geom_bond_atom_site_label_2
_geom_bond_distance
_geom_bond_site_symmetry_2
Rh1 C1 1.966(3) .
Rh1 C9 2.097(3) .
Rh1 P2 2.2610(9) .
Rh1 P1 2.3321(9) .
P1 C28 1.842(3) .
P1 C10 1.860(3) .
P1 C13 1.865(3) .
P2 C21 1.846(3) .
P2 C23 1.863(3) .
P2 C25 1.863(3) .
N1 C1 1.356(4) .
N1 C4 1.402(4) .
N1 C2 1.454(4) .
O01 C32 1.441(4) 2_556
O01 C32 1.441(4) .
N2 C1 1.368(4) .
N2 C16 1.402(4) .
N2 C3 1.484(4) .
C16 C17 1.406(4) .
C16 C21 1.409(4) .
C15 C13 1.524(5) .
C15 H9A 0.9800 .
C15 H9B 0.9800 .
C15 H9C 0.9800 .
C3 C2 1.517(4) .
C3 H10A 0.9900 .
C3 H10B 0.9900 .
C11 C23 1.527(5) .
C11 H11A 0.9800 .
C11 H11B 0.9800 .
C11 H11C 0.9800 .
C12 C23 1.531(5) .
C12 H12A 0.9800 .
C12 H12B 0.9800 .
C12 H12C 0.9800 .
C21 C20 1.407(4) .
C25 C27 1.525(4) .
C25 C26 1.527(4) .
C25 H14 1.0000 .
C20 C19 1.380(4) .
C20 H15 0.9500 .
C9 C8 1.401(4) .
C9 C4 1.416(4) .
C7 C6 1.383(5) .
C7 C8 1.393(4) .
C7 H17 0.9500 .
C19 C18 1.379(5) .
C19 H18 0.9500 .
C5 C4 1.385(4) .
C5 C6 1.392(5) .
C5 H19 0.9500 .
C13 C14 1.523(5) .
C13 H20 1.0000 .
C27 H21A 0.9800 .
C27 H21B 0.9800 .
C27 H21C 0.9800 .
C23 H23 1.0000 .
C2 H25A 0.9900 .
C2 H25B 0.9900 .
C6 H26 0.9500 .
C8 H27 0.9500 .
C17 C18 1.372(5) .
C17 H28 0.9500 .
C18 H29 0.9500 .
C120 C10 1.524(5) .
C120 H30A 0.9800 .
C120 H30B 0.9800 .
C120 H30C 0.9800 .
C110 C10 1.533(5) .
C110 H31A 0.9800 .
C110 H31B 0.9800 .
C110 H31C 0.9800 .
C32 C44 1.513(9) .
C32 C88 1.57(3) .
C10 H33 1.0000 .
C26 H34A 0.9800 .
C26 H34B 0.9800 .
C26 H34C 0.9800 .
C14 H35A 0.9800 .
C14 H35B 0.9800 .
C14 H35C 0.9800 .
C28 H37A 0.9800 .
C28 H37B 0.9800 .
C28 H37C 0.9800 .
C201 C200 1.442(6) .
C201 C399 1.504(8) .
C200 C399 1.180(8) 7_566
C44 C44 1.55(2) 2_556
C88 C88 1.46(5) 2_556
C399 C200 1.180(8) 7_566

loop_
_geom_torsion_atom_site_label_1
_geom_torsion_atom_site_label_2
_geom_torsion_atom_site_label_3
_geom_torsion_atom_site_label_4
_geom_torsion
_geom_torsion_site_symmetry_1
_geom_torsion_site_symmetry_4
C1 Rh1 P1 C28 -93.8(3) . .
C9 Rh1 P1 C28 -157.18(16) . .
P2 Rh1 P1 C28 22.61(14) . .
C1 Rh1 P1 C10 19.8(3) . .
C9 Rh1 P1 C10 -43.56(15) . .
P2 Rh1 P1 C10 136.23(12) . .
C1 Rh1 P1 C13 136.6(2) . .
C9 Rh1 P1 C13 73.16(15) . .
P2 Rh1 P1 C13 -107.05(12) . .
C1 Rh1 P2 C21 -15.81(14) . .
C9 Rh1 P2 C21 5.0(4) . .
P1 Rh1 P2 C21 -174.05(11) . .
C1 Rh1 P2 C23 100.02(15) . .
C9 Rh1 P2 C23 120.8(4) . .
P1 Rh1 P2 C23 -58.23(12) . .
C1 Rh1 P2 C25 -135.32(14) . .
C9 Rh1 P2 C25 -114.5(4) . .
P1 Rh1 P2 C25 66.43(12) . .
C1 N2 C16 C17 159.2(3) . .
C3 N2 C16 C17 0.4(4) . .
C1 N2 C16 C21 -20.0(5) . .
C3 N2 C16 C21 -178.8(3) . .
C1 N2 C3 C2 16.0(3) . .
C16 N2 C3 C2 177.8(3) . .
N2 C16 C21 C20 177.5(3) . .
C17 C16 C21 C20 -1.7(5) . .
N2 C16 C21 P2 -6.0(4) . .
C17 C16 C21 P2 174.9(2) . .
C23 P2 C21 C20 75.6(3) . .
C25 P2 C21 C20 -30.8(3) . .
Rh1 P2 C21 C20 -160.0(2) . .
C23 P2 C21 C16 -100.9(3) . .
C25 P2 C21 C16 152.7(3) . .
Rh1 P2 C21 C16 23.5(3) . .
C21 P2 C25 C27 -72.4(2) . .
C23 P2 C25 C27 -176.4(2) . .
Rh1 P2 C25 C27 53.3(2) . .
C21 P2 C25 C26 164.1(2) . .
C23 P2 C25 C26 60.1(3) . .
Rh1 P2 C25 C26 -70.2(2) . .
C16 C21 C20 C19 0.0(5) . .
P2 C21 C20 C19 -176.7(3) . .
C1 Rh1 C9 C8 166.3(3) . .
P2 Rh1 C9 C8 145.1(3) . .
P1 Rh1 C9 C8 -35.8(3) . .
C1 Rh1 C9 C4 -10.8(2) . .
P2 Rh1 C9 C4 -32.0(6) . .
P1 Rh1 C9 C4 147.1(2) . .
C21 C20 C19 C18 2.1(5) . .
C28 P1 C13 C15 -114.8(3) . .
C10 P1 C13 C15 143.4(2) . .
Rh1 P1 C13 C15 22.3(3) . .
C28 P1 C13 C14 13.2(3) . .
C10 P1 C13 C14 -88.6(3) . .
Rh1 P1 C13 C14 150.3(2) . .
C4 N1 C1 N2 175.3(2) . .
C2 N1 C1 N2 -6.3(3) . .
C4 N1 C1 Rh1 -14.3(3) . .
C2 N1 C1 Rh1 164.1(2) . .
C16 N2 C1 N1 -167.0(3) . .
C3 N2 C1 N1 -6.7(3) . .
C16 N2 C1 Rh1 25.8(5) . .
C3 N2 C1 Rh1 -174.0(3) . .
C9 Rh1 C1 N1 13.5(2) . .
P2 Rh1 C1 N1 -170.9(2) . .
P1 Rh1 C1 N1 -51.9(4) . .
C9 Rh1 C1 N2 179.9(3) . .
P2 Rh1 C1 N2 -4.5(3) . .
P1 Rh1 C1 N2 114.5(3) . .
C21 P2 C23 C11 70.6(3) . .
C25 P2 C23 C11 175.2(2) . .
Rh1 P2 C23 C11 -52.5(3) . .
C21 P2 C23 C12 -55.2(3) . .
C25 P2 C23 C12 49.3(3) . .
Rh1 P2 C23 C12 -178.3(2) . .
C6 C5 C4 N1 172.1(3) . .
C6 C5 C4 C9 -3.6(5) . .
C1 N1 C4 C5 -171.8(3) . .
C2 N1 C4 C5 10.0(5) . .
C1 N1 C4 C9 4.4(4) . .
C2 N1 C4 C9 -173.8(3) . .
C8 C9 C4 C5 5.0(4) . .
Rh1 C9 C4 C5 -177.3(3) . .
C8 C9 C4 N1 -171.1(3) . .
Rh1 C9 C4 N1 6.7(3) . .
C1 N1 C2 C3 15.8(3) . .
C4 N1 C2 C3 -166.0(3) . .
N2 C3 C2 N1 -17.7(3) . .
C8 C7 C6 C5 1.9(5) . .
C4 C5 C6 C7 -0.1(5) . .
C6 C7 C8 C9 -0.3(5) . .
C4 C9 C8 C7 -2.9(4) . .
Rh1 C9 C8 C7 180.0(2) . .
N2 C16 C17 C18 -177.9(3) . .
C21 C16 C17 C18 1.4(5) . .
C16 C17 C18 C19 0.8(6) . .
C20 C19 C18 C17 -2.5(5) . .
C32 O01 C32 C44 8.9(12) 2_556 .
C32 O01 C32 C88 -16.2(13) 2_556 .
C28 P1 C10 C120 67.5(3) . .
C13 P1 C10 C120 174.6(3) . .
Rh1 P1 C10 C120 -60.4(3) . .
C28 P1 C10 C110 -59.5(3) . .
C13 P1 C10 C110 47.7(3) . .
Rh1 P1 C10 C110 172.7(2) . .
C399 C201 C200 C399 49.3(8) . 7_566
O01 C32 C44 C44 -22(3) . 2_556
C88 C32 C44 C44 57(2) . 2_556
O01 C32 C88 C88 45(4) . 2_556
C44 C32 C88 C88 -63(3) . 2_556
C200 C201 C399 C200 -56.4(9) . 7_566
